data_1542357
loop_
_publ_author_name
'Basu, Debashis'
'Mazumder, Shivnath'
'Niklas, Jens'
'Baydoun, Habib'
'Wanniarachchi, Dakshika'
'Shi, Xuetao'
'Staples, Richard J.'
'Poluektov, Oleg'
'Schlegel, H. Bernhard'
'Verani, Cl\'audio N.'

_publ_section_title
;
 Evaluation of the coordination preferences and catalytic pathways of
 heteroaxial cobalt oximes towards hydrogen generation
;
_journal_issue 5
_journal_name_full 'Chem. Sci.'
_journal_page_first 3264
_journal_paper_doi 10.1039/C5SC04214C
_journal_volume 7
_journal_year 2016
_chemical_formula_moiety 'C29 H45 Co N6 O2, 2(F6 P), C H4 O'
_chemical_formula_sum 'C30 H49 Co F12 N6 O3 P2'
_chemical_formula_weight 890.62
_space_group_crystal_system monoclinic
_space_group_IT_number 14
_space_group_name_Hall '-P 2yn'
_space_group_name_H-M_alt 'P 1 21/n 1'
_symmetry_Int_Tables_number 14
_symmetry_space_group_name_Hall '-P 2yn'
_symmetry_space_group_name_H-M 'P 1 21/n 1'
_atom_sites_solution_hydrogens geom
_atom_sites_solution_primary direct
_atom_sites_solution_secondary difmap
_audit_creation_date 2014-08-28
_audit_creation_method
;
  Olex2 1.2
  (compiled Apr  9 2013 14:10:59, GUI svn.r4458)
;
_audit_update_record
;
2016-01-21 deposited with the CCDC.
2016-02-02 downloaded from the CCDC.
;
_cell_angle_alpha 90.00
_cell_angle_beta 91.4660(10)
_cell_angle_gamma 90.00
_cell_formula_units_Z 4
_cell_length_a 12.5242(14)
_cell_length_b 16.7919(19)
_cell_length_c 18.462(2)
_cell_measurement_reflns_used 9976
_cell_measurement_temperature 173(2)
_cell_measurement_theta_max 25.31
_cell_measurement_theta_min 2.29
_cell_volume 3881.4(7)
_computing_cell_refinement 'APEX2 (BRUKER, V2010.11-3, 2010)'
_computing_data_collection 'COSMO (BRUKER, V1.61, 2009)'
_computing_data_reduction 'SAINT (BRUKER, V7.68A, 2010)'
_computing_molecular_graphics
;
O. V. Dolomanov, L. J. Bourhis, R. J. Gildea, J. A. K. Howard and H. Puschmann,
OLEX2: a complete structure solution, refinement and analysis program.
J. Appl. Cryst. (2009). 42, 339-341.
;
_computing_publication_material
;
O. V. Dolomanov, L. J. Bourhis, R. J. Gildea, J. A. K. Howard and H. Puschmann,
OLEX2: a complete structure solution, refinement and analysis program.
J. Appl. Cryst. (2009). 42, 339-341.
;
_computing_structure_refinement 'SHELXL (Sheldrick, Acta Cryst. A64 2008, 112-122)'
_computing_structure_solution 'SHELXS (Sheldrick, Acta Cryst. A64 2008, 112-122)'
_diffrn_ambient_temperature 173.15
_diffrn_detector_area_resol_mean 836.6
_diffrn_measured_fraction_theta_full 0.999
_diffrn_measured_fraction_theta_max 0.999
_diffrn_measurement_device_type 'Bruker APEX-II CCD'
_diffrn_measurement_method '\w,and/f 0.5 deg'
_diffrn_radiation_monochromator graphite
_diffrn_radiation_probe x-ray
_diffrn_radiation_type MoK\a
_diffrn_radiation_wavelength 0.71073
_diffrn_reflns_av_R_equivalents 0.0504
_diffrn_reflns_av_unetI/netI 0.0433
_diffrn_reflns_limit_h_max 15
_diffrn_reflns_limit_h_min -15
_diffrn_reflns_limit_k_max 20
_diffrn_reflns_limit_k_min -20
_diffrn_reflns_limit_l_max 22
_diffrn_reflns_limit_l_min -22
_diffrn_reflns_number 31374
_diffrn_reflns_theta_full 25.35
_diffrn_reflns_theta_max 25.35
_diffrn_reflns_theta_min 1.64
_diffrn_source 'fine-focus sealed tube'
_exptl_absorpt_coefficient_mu 0.622
_exptl_absorpt_correction_T_max 0.9135
_exptl_absorpt_correction_T_min 0.8445
_exptl_absorpt_correction_type multi-scan
_exptl_absorpt_process_details SADABS
_exptl_crystal_colour red
_exptl_crystal_density_diffrn 1.524
_exptl_crystal_density_method 'not measured'
_exptl_crystal_description chunk
_exptl_crystal_F_000 1840
_exptl_crystal_size_max 0.281
_exptl_crystal_size_mid 0.156
_exptl_crystal_size_min 0.148
_refine_diff_density_max 0.749
_refine_diff_density_min -0.500
_refine_diff_density_rms 0.078
_refine_ls_extinction_method none
_refine_ls_goodness_of_fit_ref 1.054
_refine_ls_hydrogen_treatment mixed
_refine_ls_matrix_type full
_refine_ls_number_parameters 503
_refine_ls_number_reflns 7102
_refine_ls_number_restraints 0
_refine_ls_restrained_S_all 1.054
_refine_ls_R_factor_all 0.0827
_refine_ls_R_factor_gt 0.0579
_refine_ls_shift/su_max 0.001
_refine_ls_shift/su_mean 0.000
_refine_ls_structure_factor_coef Fsqd
_refine_ls_weighting_details 'calc w=1/[\s^2^(Fo^2^)+(0.0863P)^2^+4.6491P] where P=(Fo^2^+2Fc^2^)/3'
_refine_ls_weighting_scheme calc
_refine_ls_wR_factor_gt 0.1515
_refine_ls_wR_factor_ref 0.1704
_reflns_number_gt 5184
_reflns_number_total 7102
_reflns_threshold_expression >2sigma(I)
_cod_data_source_file c5sc04214c2.cif
_cod_data_source_block cnv712_0m
_cod_depositor_comments
;
The following automatic conversions were performed:

'_exptl_absorpt_correction_type' value 'Multi-scan' changed to
'multi-scan' according to
/usr/data/users/saulius/crontab/automatic-downloads/rss-feeds/RSC/lib/dictionaries/cif_core.dic
dictionary named 'cif_core.dic' version 2.4.2 from 2011-04-26.

Automatic conversion script
Id: cif_fix_values 4268 2015-11-12 08:31:59Z antanas 

 Adding full bibliography for 1542354--1542357.cif.
;
_cod_original_cell_volume 3881.4(8)
_cod_database_code 1542357
_olex2_refinement_description
;
1. Fixed Uiso
 At 1.2 times of:
  All C(H) groups, All C(H,H) groups
 At 1.5 times of:
  All C(H,H,H) groups, All O(H) groups
2.a Secondary CH2 refined with riding coordinates:
 C5(H5A,H5B), C6(H6A,H6B), C7(H7A,H7B)
2.b Aromatic/amide H refined with riding coordinates:
 C12(H12), C13(H13), C15(H15), C16(H16), C21(H21), C22(H22), C24(H24), C25(H25)
2.c Idealised Me refined as rotating group:
 C3(H3A,H3B,H3C), C4(H4A,H4B,H4C), C10(H10A,H10B,H10C), C11(H11A,H11B,H11C),
 C18(H18A,H18B,H18C), C19(H19A,H19B,H19C), C20(H20A,H20B,H20C), C27(H27A,H27B,
 H27C), C28(H28A,H28B,H28C), C29(H29A,H29B,H29C), C1S(H1S1,H1S2,H1S3)
2.d Idealised tetrahedral OH refined as rotating group:
 O1S(H1S)
;
_contact_crystallographer_email staples@chemistry.msu.com
_contact_crystallographer_name 'Richard Staples'

loop_
_space_group_symop_id
_space_group_symop_operation_xyz
1 'x, y, z'
2 '-x+1/2, y+1/2, -z+1/2'
3 '-x, -y, -z'
4 'x-1/2, -y-1/2, z-1/2'

loop_
_atom_site_label
_atom_site_type_symbol
_atom_site_fract_x
_atom_site_fract_y
_atom_site_fract_z
_atom_site_U_iso_or_equiv
_atom_site_adp_type
_atom_site_occupancy
_atom_site_symmetry_multiplicity
_atom_site_calc_flag
_atom_site_refinement_flags_posn
Co1 Co 0.45354(4) 0.79253(3) 0.04972(3) 0.02617(16) Uani 1 1 d .
O1 O 0.3901(2) 0.95301(16) 0.03574(19) 0.0498(8) Uani 1 1 d .
O2 O 0.3387(3) 0.8659(2) -0.06700(18) 0.0551(9) Uani 1 1 d .
H1 H 0.360(5) 0.914(3) -0.029(3) 0.081(18) Uiso 1 1 d .
N1 N 0.3774(3) 0.7986(2) -0.04051(18) 0.0376(8) Uani 1 1 d .
N2 N 0.4693(2) 0.68423(18) 0.01934(17) 0.0326(7) Uani 1 1 d .
N3 N 0.5201(2) 0.78511(18) 0.14383(16) 0.0307(7) Uani 1 1 d .
N4 N 0.4322(2) 0.89864(18) 0.07962(19) 0.0352(7) Uani 1 1 d .
N5 N 0.5885(2) 0.82338(17) 0.00462(15) 0.0271(6) Uani 1 1 d .
N6 N 0.3153(2) 0.76551(17) 0.09280(16) 0.0283(7) Uani 1 1 d .
C1 C 0.3567(3) 0.7316(3) -0.0723(2) 0.0414(10) Uani 1 1 d .
C2 C 0.4128(3) 0.6649(2) -0.0368(2) 0.0386(9) Uani 1 1 d .
C3 C 0.2839(4) 0.7255(4) -0.1375(3) 0.0722(17) Uani 1 1 d .
H3A H 0.2134 0.7071 -0.1228 0.108 Uiso 1 1 calc GR
H3B H 0.3136 0.6876 -0.1720 0.108 Uiso 1 1 calc GR
H3C H 0.2769 0.7779 -0.1605 0.108 Uiso 1 1 calc GR
C4 C 0.4045(4) 0.5833(3) -0.0674(3) 0.0603(14) Uani 1 1 d .
H4A H 0.4711 0.5698 -0.0913 0.091 Uiso 1 1 calc GR
H4B H 0.3450 0.5811 -0.1028 0.091 Uiso 1 1 calc GR
H4C H 0.3920 0.5451 -0.0284 0.091 Uiso 1 1 calc GR
C5 C 0.5383(3) 0.6259(2) 0.0583(2) 0.0424(10) Uani 1 1 d .
H5A H 0.5747 0.5922 0.0225 0.051 Uiso 1 1 calc R
H5B H 0.4932 0.5908 0.0879 0.051 Uiso 1 1 calc R
C6 C 0.6215(3) 0.6661(3) 0.1071(2) 0.0434(10) Uani 1 1 d .
H6A H 0.6646 0.7022 0.0772 0.052 Uiso 1 1 calc R
H6B H 0.6701 0.6247 0.1272 0.052 Uiso 1 1 calc R
C7 C 0.5770(3) 0.7135(3) 0.1697(2) 0.0424(10) Uani 1 1 d .
H7A H 0.5274 0.6796 0.1969 0.051 Uiso 1 1 calc R
H7B H 0.6363 0.7294 0.2031 0.051 Uiso 1 1 calc R
C8 C 0.5056(3) 0.8469(3) 0.1840(2) 0.0379(9) Uani 1 1 d .
C9 C 0.4555(3) 0.9148(2) 0.1464(2) 0.0411(10) Uani 1 1 d .
C10 C 0.5374(4) 0.8536(3) 0.2618(2) 0.0590(13) Uani 1 1 d .
H10A H 0.5607 0.8014 0.2800 0.089 Uiso 1 1 calc GR
H10B H 0.4763 0.8720 0.2894 0.089 Uiso 1 1 calc GR
H10C H 0.5962 0.8918 0.2674 0.089 Uiso 1 1 calc GR
C11 C 0.4367(4) 0.9947(3) 0.1789(3) 0.0651(15) Uani 1 1 d .
H11A H 0.4372 1.0353 0.1407 0.098 Uiso 1 1 calc GR
H11B H 0.4932 1.0062 0.2150 0.098 Uiso 1 1 calc GR
H11C H 0.3672 0.9951 0.2022 0.098 Uiso 1 1 calc GR
C12 C 0.6160(3) 0.7937(2) -0.0596(2) 0.0346(9) Uani 1 1 d .
H12 H 0.5687 0.7575 -0.0835 0.042 Uiso 1 1 calc R
C13 C 0.7092(3) 0.8132(2) -0.0921(2) 0.0374(9) Uani 1 1 d .
H13 H 0.7251 0.7899 -0.1375 0.045 Uiso 1 1 calc R
C14 C 0.7811(3) 0.8663(2) -0.0604(2) 0.0315(8) Uani 1 1 d .
C15 C 0.7527(3) 0.8960(2) 0.0063(2) 0.0313(8) Uani 1 1 d .
H15 H 0.7992 0.9320 0.0313 0.038 Uiso 1 1 calc R
C16 C 0.6580(3) 0.8741(2) 0.0370(2) 0.0301(8) Uani 1 1 d .
H16 H 0.6411 0.8956 0.0829 0.036 Uiso 1 1 calc R
C17 C 0.8849(3) 0.8918(2) -0.0955(2) 0.0384(9) Uani 1 1 d .
C18 C 0.8866(4) 0.9836(3) -0.1015(3) 0.0642(14) Uani 1 1 d .
H18A H 0.8801 1.0070 -0.0532 0.096 Uiso 1 1 calc GR
H18B H 0.8267 1.0013 -0.1327 0.096 Uiso 1 1 calc GR
H18C H 0.9540 1.0006 -0.1225 0.096 Uiso 1 1 calc GR
C19 C 0.8938(5) 0.8610(4) -0.1718(3) 0.0791(18) Uani 1 1 d .
H19A H 0.9606 0.8800 -0.1923 0.119 Uiso 1 1 calc GR
H19B H 0.8331 0.8803 -0.2014 0.119 Uiso 1 1 calc GR
H19C H 0.8934 0.8026 -0.1713 0.119 Uiso 1 1 calc GR
C20 C 0.9777(4) 0.8655(4) -0.0481(4) 0.0809(19) Uani 1 1 d .
H20A H 0.9772 0.8073 -0.0439 0.121 Uiso 1 1 calc GR
H20B H 0.9718 0.8893 0.0001 0.121 Uiso 1 1 calc GR
H20C H 1.0446 0.8827 -0.0696 0.121 Uiso 1 1 calc GR
C21 C 0.2977(3) 0.6978(2) 0.1285(2) 0.0349(9) Uani 1 1 d .
H21 H 0.3559 0.6620 0.1357 0.042 Uiso 1 1 calc R
C22 C 0.2004(3) 0.6769(2) 0.1552(2) 0.0385(9) Uani 1 1 d .
H22 H 0.1930 0.6278 0.1801 0.046 Uiso 1 1 calc R
C23 C 0.1128(3) 0.7267(2) 0.1464(2) 0.0329(8) Uani 1 1 d .
C24 C 0.1317(3) 0.7972(2) 0.1110(2) 0.0407(10) Uani 1 1 d .
H24 H 0.0753 0.8346 0.1046 0.049 Uiso 1 1 calc R
C25 C 0.2307(3) 0.8146(2) 0.0846(2) 0.0411(10) Uani 1 1 d .
H25 H 0.2398 0.8633 0.0594 0.049 Uiso 1 1 calc R
C26 C 0.0037(3) 0.7033(2) 0.1746(2) 0.0409(10) Uani 1 1 d .
C27 C -0.0282(4) 0.6222(3) 0.1425(3) 0.0627(14) Uani 1 1 d .
H27A H -0.0342 0.6265 0.0896 0.094 Uiso 1 1 calc GR
H27B H -0.0971 0.6058 0.1616 0.094 Uiso 1 1 calc GR
H27C H 0.0263 0.5826 0.1557 0.094 Uiso 1 1 calc GR
C28 C -0.0825(4) 0.7633(3) 0.1549(3) 0.0634(14) Uani 1 1 d .
H28A H -0.0628 0.8154 0.1749 0.095 Uiso 1 1 calc GR
H28B H -0.1504 0.7460 0.1749 0.095 Uiso 1 1 calc GR
H28C H -0.0899 0.7672 0.1020 0.095 Uiso 1 1 calc GR
C29 C 0.0129(4) 0.6964(3) 0.2566(3) 0.0585(13) Uani 1 1 d .
H29A H 0.0698 0.6587 0.2698 0.088 Uiso 1 1 calc GR
H29B H -0.0550 0.6774 0.2754 0.088 Uiso 1 1 calc GR
H29C H 0.0298 0.7487 0.2775 0.088 Uiso 1 1 calc GR
P1 P 0.29542(9) 0.49611(7) 0.72136(6) 0.0426(3) Uani 1 1 d .
F1 F 0.2384(3) 0.4998(2) 0.79713(17) 0.0806(10) Uani 1 1 d .
F2 F 0.3505(3) 0.4948(3) 0.64678(19) 0.1196(17) Uani 1 1 d .
F3 F 0.2923(4) 0.4031(2) 0.7227(2) 0.1165(16) Uani 1 1 d .
F4 F 0.4054(3) 0.4920(3) 0.7639(2) 0.1135(15) Uani 1 1 d .
F5 F 0.1836(3) 0.4970(2) 0.6800(2) 0.0891(11) Uani 1 1 d .
F6 F 0.2915(4) 0.5890(2) 0.7214(3) 0.1226(16) Uani 1 1 d .
P2 P 0.73269(12) 0.57277(8) 0.86296(10) 0.0731(5) Uani 1 1 d .
F7 F 0.8399(3) 0.5255(2) 0.8717(3) 0.1269(17) Uani 1 1 d .
F8 F 0.7487(6) 0.6148(4) 0.9365(4) 0.189(3) Uani 1 1 d .
F9 F 0.6280(3) 0.6232(2) 0.8567(3) 0.1282(18) Uani 1 1 d .
F10 F 0.6706(4) 0.5045(3) 0.8993(4) 0.176(3) Uani 1 1 d .
F11 F 0.7151(6) 0.5296(4) 0.7922(4) 0.194(3) Uani 1 1 d .
F12 F 0.7924(4) 0.6413(3) 0.8275(4) 0.182(3) Uani 1 1 d .
O1S O 0.0786(10) 0.5922(12) 0.9510(5) 0.375(11) Uani 1 1 d .
H1S H 0.0953 0.5626 0.9165 0.563 Uiso 1 1 calc GR
C1S C 0.1693(6) 0.6097(4) 0.9931(3) 0.090(2) Uani 1 1 d .
H1S1 H 0.2312 0.5824 0.9731 0.136 Uiso 1 1 calc GR
H1S2 H 0.1590 0.5918 1.0429 0.136 Uiso 1 1 calc GR
H1S3 H 0.1818 0.6674 0.9928 0.136 Uiso 1 1 calc GR

loop_
_atom_site_aniso_label
_atom_site_aniso_U_11
_atom_site_aniso_U_22
_atom_site_aniso_U_33
_atom_site_aniso_U_23
_atom_site_aniso_U_13
_atom_site_aniso_U_12
Co1 0.0256(3) 0.0253(3) 0.0276(3) 0.0028(2) 0.00003(19) -0.0013(2)
O1 0.0435(17) 0.0299(15) 0.076(2) 0.0143(15) 0.0011(16) 0.0035(13)
O2 0.056(2) 0.0524(19) 0.056(2) 0.0267(16) -0.0158(16) -0.0038(16)
N1 0.0345(18) 0.042(2) 0.0362(18) 0.0129(15) -0.0038(14) -0.0082(15)
N2 0.0336(17) 0.0274(16) 0.0372(18) 0.0010(13) 0.0098(14) -0.0040(13)
N3 0.0243(16) 0.0395(18) 0.0283(16) 0.0042(14) 0.0028(12) 0.0002(13)
N4 0.0289(17) 0.0277(17) 0.049(2) 0.0028(15) 0.0044(15) -0.0010(13)
N5 0.0301(16) 0.0267(15) 0.0245(15) 0.0004(12) 0.0012(12) -0.0025(13)
N6 0.0256(16) 0.0277(15) 0.0316(16) 0.0043(13) 0.0002(13) 0.0014(12)
C1 0.039(2) 0.054(3) 0.031(2) -0.0009(19) 0.0000(18) -0.020(2)
C2 0.036(2) 0.039(2) 0.041(2) -0.0044(18) 0.0096(18) -0.0118(18)
C3 0.065(3) 0.107(5) 0.043(3) 0.007(3) -0.017(2) -0.042(3)
C4 0.063(3) 0.052(3) 0.066(3) -0.022(2) 0.020(3) -0.021(2)
C5 0.044(2) 0.030(2) 0.054(3) 0.0113(19) 0.018(2) 0.0092(18)
C6 0.034(2) 0.045(2) 0.052(3) 0.019(2) 0.0071(19) 0.0137(18)
C7 0.037(2) 0.055(3) 0.035(2) 0.0160(19) -0.0011(18) 0.0064(19)
C8 0.0210(19) 0.058(3) 0.035(2) -0.0074(19) 0.0094(16) -0.0077(18)
C9 0.030(2) 0.042(2) 0.052(3) -0.016(2) 0.0110(19) -0.0042(17)
C10 0.048(3) 0.095(4) 0.035(2) -0.014(2) 0.010(2) -0.015(3)
C11 0.054(3) 0.051(3) 0.091(4) -0.033(3) 0.019(3) -0.002(2)
C12 0.038(2) 0.036(2) 0.030(2) -0.0032(16) 0.0009(16) -0.0089(17)
C13 0.042(2) 0.041(2) 0.029(2) -0.0051(17) 0.0066(17) -0.0084(18)
C14 0.030(2) 0.034(2) 0.031(2) 0.0026(16) 0.0017(16) 0.0002(16)
C15 0.0277(19) 0.033(2) 0.033(2) -0.0045(16) 0.0013(16) -0.0050(16)
C16 0.0306(19) 0.034(2) 0.0259(19) -0.0027(15) 0.0016(15) -0.0021(16)
C17 0.034(2) 0.041(2) 0.040(2) -0.0026(18) 0.0067(17) -0.0070(18)
C18 0.055(3) 0.051(3) 0.087(4) 0.000(3) 0.025(3) -0.015(2)
C19 0.076(4) 0.100(5) 0.062(3) -0.022(3) 0.034(3) -0.039(3)
C20 0.039(3) 0.113(5) 0.091(4) 0.038(4) 0.010(3) 0.005(3)
C21 0.030(2) 0.034(2) 0.040(2) 0.0075(17) 0.0030(17) 0.0083(16)
C22 0.036(2) 0.032(2) 0.048(2) 0.0103(18) 0.0090(18) 0.0022(17)
C23 0.031(2) 0.036(2) 0.032(2) 0.0007(16) 0.0024(16) 0.0001(16)
C24 0.027(2) 0.037(2) 0.058(3) 0.0100(19) 0.0031(18) 0.0078(17)
C25 0.031(2) 0.032(2) 0.059(3) 0.0157(19) -0.0017(19) -0.0008(17)
C26 0.029(2) 0.045(2) 0.049(2) 0.0052(19) 0.0076(18) 0.0014(18)
C27 0.047(3) 0.060(3) 0.081(4) -0.013(3) 0.012(3) -0.017(2)
C28 0.034(2) 0.065(3) 0.092(4) 0.026(3) 0.014(3) 0.008(2)
C29 0.057(3) 0.069(3) 0.050(3) 0.009(2) 0.018(2) -0.001(2)
P1 0.0412(6) 0.0453(6) 0.0416(6) 0.0012(5) 0.0054(5) 0.0041(5)
F1 0.076(2) 0.109(3) 0.0579(19) 0.0106(18) 0.0211(16) 0.0056(19)
F2 0.105(3) 0.196(4) 0.060(2) 0.027(2) 0.042(2) 0.075(3)
F3 0.189(5) 0.0485(19) 0.109(3) -0.0037(19) -0.050(3) 0.025(2)
F4 0.050(2) 0.198(5) 0.092(3) -0.038(3) -0.0122(19) 0.002(2)
F5 0.066(2) 0.113(3) 0.086(2) -0.014(2) -0.0234(18) 0.026(2)
F6 0.163(4) 0.051(2) 0.157(4) 0.003(2) 0.056(3) -0.021(2)
P2 0.0611(9) 0.0474(8) 0.1127(13) -0.0066(8) 0.0413(9) 0.0018(6)
F7 0.078(3) 0.087(3) 0.217(5) -0.005(3) 0.029(3) 0.022(2)
F8 0.227(7) 0.189(6) 0.150(5) -0.066(4) -0.011(5) 0.058(5)
F9 0.080(3) 0.082(3) 0.224(5) 0.010(3) 0.048(3) 0.021(2)
F10 0.130(4) 0.078(3) 0.326(9) 0.058(4) 0.124(5) 0.014(3)
F11 0.203(7) 0.212(6) 0.165(6) -0.095(5) -0.023(5) 0.035(5)
F12 0.122(4) 0.083(3) 0.348(9) 0.040(4) 0.143(5) 0.009(3)
O1S 0.335(14) 0.69(3) 0.103(6) -0.043(10) 0.003(7) -0.348(18)
C1S 0.100(5) 0.107(5) 0.065(4) -0.010(4) 0.014(4) -0.017(4)

loop_
_atom_type_symbol
_atom_type_description
_atom_type_scat_dispersion_real
_atom_type_scat_dispersion_imag
_atom_type_scat_source
C C 0.0033 0.0016 'International Tables Vol C Tables 4.2.6.8 and 6.1.1.4'
H H 0.0000 0.0000 'International Tables Vol C Tables 4.2.6.8 and 6.1.1.4'
N N 0.0061 0.0033 'International Tables Vol C Tables 4.2.6.8 and 6.1.1.4'
O O 0.0106 0.0060 'International Tables Vol C Tables 4.2.6.8 and 6.1.1.4'
F F 0.0171 0.0103 'International Tables Vol C Tables 4.2.6.8 and 6.1.1.4'
P P 0.1023 0.0942 'International Tables Vol C Tables 4.2.6.8 and 6.1.1.4'
Co Co 0.3494 0.9721 'International Tables Vol C Tables 4.2.6.8 and 6.1.1.4'

loop_
_geom_angle_atom_site_label_1
_geom_angle_atom_site_label_2
_geom_angle_atom_site_label_3
_geom_angle
N1 Co1 N2 81.21(14)
N1 Co1 N3 175.70(13)
N1 Co1 N5 91.86(13)
N1 Co1 N6 86.54(13)
N2 Co1 N5 91.71(13)
N2 Co1 N6 89.88(13)
N3 Co1 N2 99.12(14)
N3 Co1 N5 92.42(12)
N3 Co1 N6 89.17(12)
N4 Co1 N1 97.71(15)
N4 Co1 N2 177.76(13)
N4 Co1 N3 81.81(14)
N4 Co1 N5 90.29(13)
N4 Co1 N6 88.09(13)
N5 Co1 N6 177.55(12)
N4 O1 H1 107(2)
N1 O2 H1 108(3)
O2 N1 Co1 122.8(3)
C1 N1 Co1 116.2(3)
C1 N1 O2 120.7(4)
C2 N2 Co1 114.7(3)
C2 N2 C5 121.9(3)
C5 N2 Co1 123.4(3)
C7 N3 Co1 123.0(3)
C8 N3 Co1 113.9(3)
C8 N3 C7 123.0(3)
O1 N4 Co1 122.1(3)
C9 N4 Co1 116.6(3)
C9 N4 O1 121.2(3)
C12 N5 Co1 121.2(2)
C12 N5 C16 116.8(3)
C16 N5 Co1 122.0(2)
C21 N6 Co1 123.4(2)
C21 N6 C25 116.0(3)
C25 N6 Co1 120.6(2)
N1 C1 C2 111.9(3)
N1 C1 C3 122.4(4)
C2 C1 C3 125.6(4)
N2 C2 C1 114.5(3)
N2 C2 C4 125.0(4)
C1 C2 C4 120.4(4)
C1 C3 H3A 109.5
C1 C3 H3B 109.5
C1 C3 H3C 109.5
H3A C3 H3B 109.5
H3A C3 H3C 109.5
H3B C3 H3C 109.5
C2 C4 H4A 109.5
C2 C4 H4B 109.5
C2 C4 H4C 109.5
H4A C4 H4B 109.5
H4A C4 H4C 109.5
H4B C4 H4C 109.5
N2 C5 H5A 109.2
N2 C5 H5B 109.2
N2 C5 C6 112.2(3)
H5A C5 H5B 107.9
C6 C5 H5A 109.2
C6 C5 H5B 109.2
C5 C6 H6A 108.5
C5 C6 H6B 108.5
C5 C6 C7 115.1(3)
H6A C6 H6B 107.5
C7 C6 H6A 108.5
C7 C6 H6B 108.5
N3 C7 C6 111.5(3)
N3 C7 H7A 109.3
N3 C7 H7B 109.3
C6 C7 H7A 109.3
C6 C7 H7B 109.3
H7A C7 H7B 108.0
N3 C8 C9 114.6(3)
N3 C8 C10 125.3(4)
C9 C8 C10 120.1(4)
N4 C9 C8 111.9(3)
N4 C9 C11 122.7(4)
C8 C9 C11 125.3(4)
C8 C10 H10A 109.5
C8 C10 H10B 109.5
C8 C10 H10C 109.5
H10A C10 H10B 109.5
H10A C10 H10C 109.5
H10B C10 H10C 109.5
C9 C11 H11A 109.5
C9 C11 H11B 109.5
C9 C11 H11C 109.5
H11A C11 H11B 109.5
H11A C11 H11C 109.5
H11B C11 H11C 109.5
N5 C12 H12 118.6
N5 C12 C13 122.9(4)
C13 C12 H12 118.6
C12 C13 H13 119.3
C12 C13 C14 121.4(4)
C14 C13 H13 119.3
C13 C14 C17 123.4(3)
C15 C14 C13 115.4(3)
C15 C14 C17 121.2(3)
C14 C15 H15 119.5
C16 C15 C14 120.9(3)
C16 C15 H15 119.5
N5 C16 C15 122.6(3)
N5 C16 H16 118.7
C15 C16 H16 118.7
C14 C17 C18 108.8(3)
C19 C17 C14 112.6(3)
C19 C17 C18 105.9(4)
C20 C17 C14 108.9(4)
C20 C17 C18 108.9(4)
C20 C17 C19 111.7(5)
C17 C18 H18A 109.5
C17 C18 H18B 109.5
C17 C18 H18C 109.5
H18A C18 H18B 109.5
H18A C18 H18C 109.5
H18B C18 H18C 109.5
C17 C19 H19A 109.5
C17 C19 H19B 109.5
C17 C19 H19C 109.5
H19A C19 H19B 109.5
H19A C19 H19C 109.5
H19B C19 H19C 109.5
C17 C20 H20A 109.5
C17 C20 H20B 109.5
C17 C20 H20C 109.5
H20A C20 H20B 109.5
H20A C20 H20C 109.5
H20B C20 H20C 109.5
N6 C21 H21 118.2
N6 C21 C22 123.6(3)
C22 C21 H21 118.2
C21 C22 H22 119.6
C21 C22 C23 120.8(4)
C23 C22 H22 119.6
C22 C23 C26 121.2(3)
C24 C23 C22 115.4(3)
C24 C23 C26 123.4(3)
C23 C24 H24 119.4
C25 C24 C23 121.3(4)
C25 C24 H24 119.4
N6 C25 C24 122.9(4)
N6 C25 H25 118.5
C24 C25 H25 118.5
C23 C26 C27 108.9(3)
C28 C26 C23 112.7(3)
C28 C26 C27 108.7(4)
C28 C26 C29 109.0(4)
C29 C26 C23 108.3(4)
C29 C26 C27 109.3(4)
C26 C27 H27A 109.5
C26 C27 H27B 109.5
C26 C27 H27C 109.5
H27A C27 H27B 109.5
H27A C27 H27C 109.5
H27B C27 H27C 109.5
C26 C28 H28A 109.5
C26 C28 H28B 109.5
C26 C28 H28C 109.5
H28A C28 H28B 109.5
H28A C28 H28C 109.5
H28B C28 H28C 109.5
C26 C29 H29A 109.5
C26 C29 H29B 109.5
C26 C29 H29C 109.5
H29A C29 H29B 109.5
H29A C29 H29C 109.5
H29B C29 H29C 109.5
F2 P1 F1 178.5(2)
F2 P1 F3 90.7(3)
F2 P1 F4 92.2(2)
F2 P1 F5 88.9(2)
F2 P1 F6 91.7(2)
F3 P1 F1 90.7(2)
F3 P1 F4 88.3(3)
F3 P1 F5 89.7(2)
F4 P1 F1 88.3(2)
F4 P1 F5 177.8(3)
F5 P1 F1 90.7(2)
F6 P1 F1 86.9(2)
F6 P1 F3 176.6(3)
F6 P1 F4 94.1(3)
F6 P1 F5 87.9(2)
F8 P2 F7 92.9(3)
F8 P2 F9 84.7(3)
F8 P2 F10 90.7(4)
F9 P2 F7 177.2(3)
F10 P2 F7 91.1(3)
F10 P2 F9 90.2(2)
F11 P2 F7 87.2(3)
F11 P2 F8 178.1(5)
F11 P2 F9 95.4(3)
F11 P2 F10 87.4(4)
F11 P2 F12 93.1(4)
F12 P2 F7 89.9(3)
F12 P2 F8 88.8(4)
F12 P2 F9 88.8(3)
F12 P2 F10 178.9(3)
C1S O1S H1S 109.5
O1S C1S H1S1 109.5
O1S C1S H1S2 109.5
O1S C1S H1S3 109.5
H1S1 C1S H1S2 109.5
H1S1 C1S H1S3 109.5
H1S2 C1S H1S3 109.5

loop_
_geom_bond_atom_site_label_1
_geom_bond_atom_site_label_2
_geom_bond_distance
Co1 N1 1.901(3)
Co1 N2 1.915(3)
Co1 N3 1.912(3)
Co1 N4 1.886(3)
Co1 N5 1.973(3)
Co1 N6 1.977(3)
O1 H1 1.41(6)
O1 N4 1.321(4)
O2 H1 1.09(6)
O2 N1 1.319(4)
N1 C1 1.291(5)
N2 C2 1.282(5)
N2 C5 1.480(5)
N3 C7 1.470(5)
N3 C8 1.292(5)
N4 C9 1.288(5)
N5 C12 1.339(5)
N5 C16 1.347(4)
N6 C21 1.335(5)
N6 C25 1.347(5)
C1 C2 1.468(6)
C1 C3 1.496(6)
C2 C4 1.485(6)
C3 H3A 0.9800
C3 H3B 0.9800
C3 H3C 0.9800
C4 H4A 0.9800
C4 H4B 0.9800
C4 H4C 0.9800
C5 H5A 0.9900
C5 H5B 0.9900
C5 C6 1.519(6)
C6 H6A 0.9900
C6 H6B 0.9900
C6 C7 1.521(6)
C7 H7A 0.9900
C7 H7B 0.9900
C8 C9 1.467(6)
C8 C10 1.485(6)
C9 C11 1.491(6)
C10 H10A 0.9800
C10 H10B 0.9800
C10 H10C 0.9800
C11 H11A 0.9800
C11 H11B 0.9800
C11 H11C 0.9800
C12 H12 0.9500
C12 C13 1.366(5)
C13 H13 0.9500
C13 C14 1.387(5)
C14 C15 1.384(5)
C14 C17 1.529(5)
C15 H15 0.9500
C15 C16 1.378(5)
C16 H16 0.9500
C17 C18 1.545(6)
C17 C19 1.507(6)
C17 C20 1.503(7)
C18 H18A 0.9800
C18 H18B 0.9800
C18 H18C 0.9800
C19 H19A 0.9800
C19 H19B 0.9800
C19 H19C 0.9800
C20 H20A 0.9800
C20 H20B 0.9800
C20 H20C 0.9800
C21 H21 0.9500
C21 C22 1.372(5)
C22 H22 0.9500
C22 C23 1.386(5)
C23 C24 1.376(5)
C23 C26 1.526(5)
C24 H24 0.9500
C24 C25 1.374(6)
C25 H25 0.9500
C26 C27 1.534(6)
C26 C28 1.514(6)
C26 C29 1.519(6)
C27 H27A 0.9800
C27 H27B 0.9800
C27 H27C 0.9800
C28 H28A 0.9800
C28 H28B 0.9800
C28 H28C 0.9800
C29 H29A 0.9800
C29 H29B 0.9800
C29 H29C 0.9800
P1 F1 1.588(3)
P1 F2 1.556(3)
P1 F3 1.563(4)
P1 F4 1.569(3)
P1 F5 1.578(3)
P1 F6 1.561(4)
P2 F7 1.564(4)
P2 F8 1.539(6)
P2 F9 1.563(4)
P2 F10 1.547(4)
P2 F11 1.505(6)
P2 F12 1.528(4)
O1S H1S 0.8400
O1S C1S 1.391(10)
C1S H1S1 0.9800
C1S H1S2 0.9800
C1S H1S3 0.9800

loop_
_geom_hbond_atom_site_label_D
_geom_hbond_atom_site_label_H
_geom_hbond_atom_site_label_A
_geom_hbond_distance_DH
_geom_hbond_distance_HA
_geom_hbond_distance_DA
_geom_hbond_angle_DHA
O2 H1 O1 1.09(6) 1.41(6) 2.467(5) 161(5)

loop_
_geom_torsion_atom_site_label_1
_geom_torsion_atom_site_label_2
_geom_torsion_atom_site_label_3
_geom_torsion_atom_site_label_4
_geom_torsion
Co1 N1 C1 C2 -9.5(4)
Co1 N1 C1 C3 170.7(3)
Co1 N2 C2 C1 7.1(4)
Co1 N2 C2 C4 -175.0(3)
Co1 N2 C5 C6 -19.6(4)
Co1 N3 C7 C6 27.0(5)
Co1 N3 C8 C9 -8.7(4)
Co1 N3 C8 C10 172.6(3)
Co1 N4 C9 C8 6.1(4)
Co1 N4 C9 C11 -176.3(3)
Co1 N5 C12 C13 -179.5(3)
Co1 N5 C16 C15 179.8(3)
Co1 N6 C21 C22 -176.5(3)
Co1 N6 C25 C24 177.4(3)
O1 N4 C9 C8 -177.4(3)
O1 N4 C9 C11 0.2(6)
O2 N1 C1 C2 176.4(3)
O2 N1 C1 C3 -3.5(6)
N1 Co1 N2 C2 -9.5(3)
N1 Co1 N2 C5 172.4(3)
N1 Co1 N3 C7 101.9(19)
N1 Co1 N3 C8 -74.5(19)
N1 Co1 N4 O1 -9.4(3)
N1 Co1 N4 C9 167.1(3)
N1 Co1 N5 C12 -41.7(3)
N1 Co1 N5 C16 139.3(3)
N1 Co1 N6 C21 120.7(3)
N1 Co1 N6 C25 -56.3(3)
N1 C1 C2 N2 1.4(5)
N1 C1 C2 C4 -176.5(4)
N2 Co1 N1 O2 -175.4(3)
N2 Co1 N1 C1 10.6(3)
N2 Co1 N3 C7 7.9(3)
N2 Co1 N3 C8 -168.5(3)
N2 Co1 N4 O1 -70(4)
N2 Co1 N4 C9 106(4)
N2 Co1 N5 C12 39.6(3)
N2 Co1 N5 C16 -139.4(3)
N2 Co1 N6 C21 39.5(3)
N2 Co1 N6 C25 -137.5(3)
N2 C5 C6 C7 64.6(5)
N3 Co1 N1 O2 89.9(19)
N3 Co1 N1 C1 -84.1(19)
N3 Co1 N2 C2 166.2(3)
N3 Co1 N2 C5 -11.9(3)
N3 Co1 N4 O1 174.9(3)
N3 Co1 N4 C9 -8.6(3)
N3 Co1 N5 C12 138.8(3)
N3 Co1 N5 C16 -40.2(3)
N3 Co1 N6 C21 -59.6(3)
N3 Co1 N6 C25 123.3(3)
N3 C8 C9 N4 1.9(5)
N3 C8 C9 C11 -175.7(4)
N4 Co1 N1 O2 6.6(3)
N4 Co1 N1 C1 -167.4(3)
N4 Co1 N2 C2 52(4)
N4 Co1 N2 C5 -126(4)
N4 Co1 N3 C7 -174.2(3)
N4 Co1 N3 C8 9.4(3)
N4 Co1 N5 C12 -139.4(3)
N4 Co1 N5 C16 41.6(3)
N4 Co1 N6 C21 -141.4(3)
N4 Co1 N6 C25 41.5(3)
N5 Co1 N1 O2 -83.9(3)
N5 Co1 N1 C1 102.0(3)
N5 Co1 N2 C2 -101.1(3)
N5 Co1 N2 C5 80.8(3)
N5 Co1 N3 C7 -84.2(3)
N5 Co1 N3 C8 99.4(3)
N5 Co1 N4 O1 82.5(3)
N5 Co1 N4 C9 -101.0(3)
N5 Co1 N6 C21 170(3)
N5 Co1 N6 C25 -7(3)
N5 C12 C13 C14 -0.7(6)
N6 Co1 N1 O2 94.2(3)
N6 Co1 N1 C1 -79.8(3)
N6 Co1 N2 C2 77.0(3)
N6 Co1 N2 C5 -101.0(3)
N6 Co1 N3 C7 97.7(3)
N6 Co1 N3 C8 -78.8(3)
N6 Co1 N4 O1 -95.6(3)
N6 Co1 N4 C9 80.8(3)
N6 Co1 N5 C12 -91(3)
N6 Co1 N5 C16 90(3)
N6 C21 C22 C23 -0.1(7)
C2 N2 C5 C6 162.5(4)
C3 C1 C2 N2 -178.7(4)
C3 C1 C2 C4 3.3(6)
C5 N2 C2 C1 -174.8(3)
C5 N2 C2 C4 3.1(6)
C5 C6 C7 N3 -68.8(5)
C7 N3 C8 C9 174.8(3)
C7 N3 C8 C10 -3.8(6)
C8 N3 C7 C6 -156.9(4)
C10 C8 C9 N4 -179.4(4)
C10 C8 C9 C11 3.1(6)
C12 N5 C16 C15 0.8(5)
C12 C13 C14 C15 1.4(6)
C12 C13 C14 C17 -178.3(4)
C13 C14 C15 C16 -1.1(5)
C13 C14 C17 C18 124.1(4)
C13 C14 C17 C19 7.1(6)
C13 C14 C17 C20 -117.3(5)
C14 C15 C16 N5 0.0(6)
C15 C14 C17 C18 -55.6(5)
C15 C14 C17 C19 -172.7(4)
C15 C14 C17 C20 62.9(5)
C16 N5 C12 C13 -0.4(6)
C17 C14 C15 C16 178.7(4)
C21 N6 C25 C24 0.2(6)
C21 C22 C23 C24 -1.2(6)
C21 C22 C23 C26 178.7(4)
C22 C23 C24 C25 2.0(6)
C22 C23 C26 C27 -55.4(5)
C22 C23 C26 C28 -176.0(4)
C22 C23 C26 C29 63.3(5)
C23 C24 C25 N6 -1.5(7)
C24 C23 C26 C27 124.5(5)
C24 C23 C26 C28 3.9(6)
C24 C23 C26 C29 -116.8(4)
C25 N6 C21 C22 0.6(6)
C26 C23 C24 C25 -177.9(4)
